data_7210859
loop_
_publ_author_name
'Liu, Lu'
'Huang, Chao'
'Wang, Zhengchuang'
'Wu, Dongqing'
'Hou, Hongwei'
'Fan, Yaoting'

_publ_section_title
;
 Entangled Zn(ii)/Cd(ii) coordination complexes based on a flexible
 bis(methylbenzimidazole) ligand and different dicarboxylates
;
_journal_issue 35
_journal_name_full CrystEngComm
_journal_page_first 7095
_journal_paper_doi 10.1039/c3ce40823j
_journal_volume 15
_journal_year 2013
_chemical_formula_moiety 'C32 H34 Cd N4 O4, H2 O'
_chemical_formula_sum 'C32 H36 Cd N4 O5'
_chemical_formula_weight 669.05
_chemical_name_systematic
; 
 ? 
;
_space_group_IT_number 13
_symmetry_cell_setting monoclinic
_symmetry_space_group_name_Hall '-P 2yc'
_symmetry_space_group_name_H-M 'P 1 2/c 1'
_atom_sites_solution_hydrogens geom
_atom_sites_solution_primary direct
_atom_sites_solution_secondary difmap
_audit_creation_method SHELXL-97
_cell_angle_alpha 90.00
_cell_angle_beta 115.35(2)
_cell_angle_gamma 90.00
_cell_formula_units_Z 2
_cell_length_a 9.0575(18)
_cell_length_b 10.338(2)
_cell_length_c 17.427(5)
_cell_measurement_temperature 293(2)
_cell_volume 1474.7(6)
_computing_structure_refinement 'SHELXL-97 (Sheldrick, 1997)'
_computing_structure_solution 'SHELXS-97 (Sheldrick, 1990)'
_diffrn_ambient_temperature 293(2)
_diffrn_measured_fraction_theta_full 1.000
_diffrn_measured_fraction_theta_max 1.000
_diffrn_radiation_monochromator graphite
_diffrn_radiation_source 'fine-focus sealed tube'
_diffrn_radiation_type MoK\a
_diffrn_radiation_wavelength 0.71073
_diffrn_reflns_av_R_equivalents 0.0543
_diffrn_reflns_av_sigmaI/netI 0.0414
_diffrn_reflns_limit_h_max 10
_diffrn_reflns_limit_h_min -10
_diffrn_reflns_limit_k_max 12
_diffrn_reflns_limit_k_min -12
_diffrn_reflns_limit_l_max 21
_diffrn_reflns_limit_l_min -20
_diffrn_reflns_number 15114
_diffrn_reflns_theta_full 25.50
_diffrn_reflns_theta_max 25.50
_diffrn_reflns_theta_min 1.97
_exptl_absorpt_coefficient_mu 0.788
_exptl_absorpt_correction_T_max 0.8843
_exptl_absorpt_correction_T_min 0.8334
_exptl_absorpt_correction_type multi-scan
_exptl_absorpt_process_details SADABS
_exptl_crystal_density_diffrn 1.507
_exptl_crystal_density_method 'not measured'
_exptl_crystal_F_000 688
_exptl_crystal_size_max 0.24
_exptl_crystal_size_mid 0.20
_exptl_crystal_size_min 0.16
_refine_diff_density_max 0.749
_refine_diff_density_min -0.628
_refine_diff_density_rms 0.078
_refine_ls_extinction_method none
_refine_ls_goodness_of_fit_ref 1.132
_refine_ls_hydrogen_treatment constr
_refine_ls_matrix_type full
_refine_ls_number_parameters 192
_refine_ls_number_reflns 2752
_refine_ls_number_restraints 54
_refine_ls_restrained_S_all 1.131
_refine_ls_R_factor_all 0.0538
_refine_ls_R_factor_gt 0.0514
_refine_ls_shift/su_max 0.004
_refine_ls_shift/su_mean 0.000
_refine_ls_structure_factor_coef Fsqd
_refine_ls_weighting_details 'calc w=1/[\s^2^(Fo^2^)+(0.0443P)^2^+2.0063P] where P=(Fo^2^+2Fc^2^)/3'
_refine_ls_weighting_scheme calc
_refine_ls_wR_factor_gt 0.1109
_refine_ls_wR_factor_ref 0.1123
_reflns_number_gt 2668
_reflns_number_total 2752
_reflns_threshold_expression >2sigma(I)
_cod_data_source_file c3ce40823j.txt
_cod_data_source_block complex4-MeCN
_cod_original_sg_symbol_H-M 'P 2/c'
_cod_database_code 7210859

loop_
_symmetry_equiv_pos_as_xyz
'x, y, z'
'-x, y, -z+1/2'
'-x, -y, -z'
'x, -y, z-1/2'

loop_
_atom_site_label
_atom_site_type_symbol
_atom_site_fract_x
_atom_site_fract_y
_atom_site_fract_z
_atom_site_U_iso_or_equiv
_atom_site_adp_type
_atom_site_occupancy
_atom_site_symmetry_multiplicity
_atom_site_calc_flag
_atom_site_refinement_flags
Cd1 Cd 0.5000 0.40895(4) 0.2500 0.03609(17) Uani 1 2 d S
O1 O 0.2510(4) 0.3317(3) 0.2227(2) 0.0526(8) Uani 1 1 d U
O2 O 0.3551(4) 0.2204(3) 0.1515(2) 0.0552(9) Uani 1 1 d U
O3 O 0.5000 0.9640(12) 0.2500 0.188(5) Uani 1 2 d SU
H1W H 0.5077 0.9967 0.2065 0.282 Uiso 1 1 d R
N1 N 0.4870(4) 0.5575(3) 0.1506(2) 0.0360(8) Uani 1 1 d .
N2 N 0.5845(4) 0.6903(3) 0.0826(2) 0.0391(8) Uani 1 1 d .
C1 C 0.2509(5) 0.2364(4) 0.1783(3) 0.0402(10) Uani 1 1 d U
C2 C 0.1161(6) 0.1374(5) 0.1614(3) 0.0500(11) Uani 1 1 d U
H2A H 0.1551 0.0739 0.2067 0.060 Uiso 1 1 calc R
H2B H 0.0235 0.1811 0.1638 0.060 Uiso 1 1 calc R
C3 C 0.0573(6) 0.0667(4) 0.0776(3) 0.0437(11) Uani 1 1 d .
C4 C 0.1027(6) -0.0598(5) 0.0731(3) 0.0523(12) Uani 1 1 d .
H4 H 0.1727 -0.1018 0.1225 0.063 Uiso 1 1 calc R
C5 C -0.0463(6) 0.1251(5) 0.0033(3) 0.0521(12) Uani 1 1 d .
H5 H -0.0791 0.2101 0.0044 0.062 Uiso 1 1 calc R
C6 C 0.7574(6) 0.6550(5) 0.2386(3) 0.0555(13) Uani 1 1 d .
H6A H 0.8151 0.7299 0.2335 0.083 Uiso 1 1 calc R
H6B H 0.8270 0.5805 0.2504 0.083 Uiso 1 1 calc R
H6C H 0.7259 0.6677 0.2841 0.083 Uiso 1 1 calc R
C7 C 0.6089(5) 0.6346(4) 0.1578(3) 0.0390(10) Uani 1 1 d .
C8 C 0.3748(5) 0.5643(4) 0.0658(3) 0.0352(9) Uani 1 1 d .
C9 C 0.2253(5) 0.5022(4) 0.0231(3) 0.0423(10) Uani 1 1 d .
H9 H 0.1838 0.4472 0.0513 0.051 Uiso 1 1 calc R
C10 C 0.1412(6) 0.5256(5) -0.0627(3) 0.0484(12) Uani 1 1 d .
H10 H 0.0401 0.4866 -0.0928 0.058 Uiso 1 1 calc R
C11 C 0.2046(6) 0.6069(5) -0.1054(3) 0.0491(12) Uani 1 1 d .
H11 H 0.1455 0.6189 -0.1635 0.059 Uiso 1 1 calc R
C12 C 0.3511(6) 0.6692(4) -0.0642(3) 0.0456(11) Uani 1 1 d .
H12 H 0.3922 0.7237 -0.0929 0.055 Uiso 1 1 calc R
C13 C 0.4355(5) 0.6471(4) 0.0225(3) 0.0368(9) Uani 1 1 d .
C14 C 0.6945(6) 0.7823(4) 0.0688(3) 0.0479(11) Uani 1 1 d .
H14A H 0.6709 0.7827 0.0090 0.057 Uiso 1 1 calc R
H14B H 0.8064 0.7536 0.1003 0.057 Uiso 1 1 calc R
C15 C 0.6780(7) 0.9178(4) 0.0959(4) 0.0556(13) Uani 1 1 d .
H15A H 0.7625 0.9710 0.0917 0.067 Uiso 1 1 calc R
H15B H 0.6974 0.9159 0.1551 0.067 Uiso 1 1 calc R
C16 C 0.5143(7) 0.9809(5) 0.0450(3) 0.0543(13) Uani 1 1 d .
H16A H 0.5058 1.0577 0.0748 0.065 Uiso 1 1 calc R
H16B H 0.4286 0.9218 0.0416 0.065 Uiso 1 1 calc R

loop_
_atom_site_aniso_label
_atom_site_aniso_U_11
_atom_site_aniso_U_22
_atom_site_aniso_U_33
_atom_site_aniso_U_23
_atom_site_aniso_U_13
_atom_site_aniso_U_12
Cd1 0.0418(3) 0.0345(3) 0.0314(3) 0.000 0.0152(2) 0.000
O1 0.0531(19) 0.0481(19) 0.057(2) -0.0199(16) 0.0235(16) -0.0113(15)
O2 0.055(2) 0.058(2) 0.057(2) -0.0168(16) 0.0283(17) -0.0140(16)
O3 0.192(8) 0.189(8) 0.183(8) 0.000 0.081(6) 0.000
N1 0.042(2) 0.037(2) 0.0282(18) 0.0038(14) 0.0142(16) 0.0013(16)
N2 0.045(2) 0.0335(19) 0.043(2) 0.0030(16) 0.0232(18) 0.0011(16)
C1 0.044(2) 0.038(2) 0.034(2) -0.0043(17) 0.0123(18) -0.0072(18)
C2 0.058(3) 0.046(3) 0.050(3) -0.011(2) 0.027(2) -0.012(2)
C3 0.043(3) 0.043(3) 0.047(3) -0.010(2) 0.022(2) -0.013(2)
C4 0.058(3) 0.042(3) 0.046(3) 0.002(2) 0.012(2) 0.002(2)
C5 0.058(3) 0.037(3) 0.055(3) -0.010(2) 0.017(2) 0.001(2)
C6 0.049(3) 0.054(3) 0.053(3) 0.002(2) 0.012(2) -0.010(2)
C7 0.038(2) 0.035(2) 0.042(3) 0.0043(19) 0.015(2) 0.0039(19)
C8 0.043(2) 0.031(2) 0.033(2) 0.0026(17) 0.0180(19) 0.0087(18)
C9 0.044(3) 0.043(3) 0.041(3) 0.000(2) 0.018(2) 0.001(2)
C10 0.049(3) 0.049(3) 0.042(3) -0.009(2) 0.015(2) 0.006(2)
C11 0.062(3) 0.051(3) 0.030(2) 0.002(2) 0.015(2) 0.016(2)
C12 0.064(3) 0.039(3) 0.041(3) 0.006(2) 0.029(2) 0.013(2)
C13 0.044(2) 0.031(2) 0.038(2) 0.0035(18) 0.019(2) 0.0092(19)
C14 0.049(3) 0.041(3) 0.064(3) 0.011(2) 0.034(2) 0.002(2)
C15 0.068(3) 0.036(3) 0.071(4) 0.005(2) 0.037(3) -0.008(2)
C16 0.078(4) 0.031(2) 0.073(4) -0.001(2) 0.052(3) 0.001(2)

loop_
_atom_type_symbol
_atom_type_description
_atom_type_scat_dispersion_real
_atom_type_scat_dispersion_imag
_atom_type_scat_source
C C 0.0033 0.0016 'International Tables Vol C Tables 4.2.6.8 and 6.1.1.4'
H H 0.0000 0.0000 'International Tables Vol C Tables 4.2.6.8 and 6.1.1.4'
Cd Cd -0.8075 1.2024 'International Tables Vol C Tables 4.2.6.8 and 6.1.1.4'
N N 0.0061 0.0033 'International Tables Vol C Tables 4.2.6.8 and 6.1.1.4'
O O 0.0106 0.0060 'International Tables Vol C Tables 4.2.6.8 and 6.1.1.4'

loop_
_geom_angle_atom_site_label_1
_geom_angle_atom_site_label_2
_geom_angle_atom_site_label_3
_geom_angle
_geom_angle_site_symmetry_1
_geom_angle_site_symmetry_3
O1 Cd1 O1 138.29(18) . 2_655
O1 Cd1 N1 96.95(12) . 2_655
O1 Cd1 N1 111.01(13) 2_655 2_655
O1 Cd1 N1 111.01(13) . .
O1 Cd1 N1 96.95(12) 2_655 .
N1 Cd1 N1 95.32(17) 2_655 .
O1 Cd1 O2 53.57(11) . .
O1 Cd1 O2 92.93(12) 2_655 .
N1 Cd1 O2 150.26(12) 2_655 .
N1 Cd1 O2 99.12(12) . .
O1 Cd1 O2 92.93(12) . 2_655
O1 Cd1 O2 53.57(11) 2_655 2_655
N1 Cd1 O2 99.12(12) 2_655 2_655
N1 Cd1 O2 150.26(12) . 2_655
O2 Cd1 O2 80.67(17) . 2_655
O1 Cd1 C1 27.06(12) . .
O1 Cd1 C1 115.11(14) 2_655 .
N1 Cd1 C1 123.56(13) 2_655 .
N1 Cd1 C1 109.22(13) . .
O2 Cd1 C1 26.72(11) . .
O2 Cd1 C1 83.97(13) 2_655 .
O1 Cd1 C1 115.11(14) . 2_655
O1 Cd1 C1 27.06(12) 2_655 2_655
N1 Cd1 C1 109.22(13) 2_655 2_655
N1 Cd1 C1 123.56(13) . 2_655
O2 Cd1 C1 83.97(12) . 2_655
O2 Cd1 C1 26.72(11) 2_655 2_655
C1 Cd1 C1 98.19(19) . 2_655
C1 O1 Cd1 98.4(3) . .
C1 O2 Cd1 84.2(3) . .
C7 N1 C8 105.7(3) . .
C7 N1 Cd1 124.3(3) . .
C8 N1 Cd1 128.2(3) . .
C7 N2 C13 107.3(3) . .
C7 N2 C14 126.2(4) . .
C13 N2 C14 126.5(4) . .
O2 C1 O1 122.9(4) . .
O2 C1 C2 121.2(4) . .
O1 C1 C2 115.9(4) . .
O2 C1 Cd1 69.1(2) . .
O1 C1 Cd1 54.6(2) . .
C2 C1 Cd1 165.3(3) . .
C3 C2 C1 115.7(4) . .
C3 C2 H2A 108.3 . .
C1 C2 H2A 108.3 . .
C3 C2 H2B 108.3 . .
C1 C2 H2B 108.3 . .
H2A C2 H2B 107.4 . .
C5 C3 C4 117.6(4) . .
C5 C3 C2 120.9(4) . .
C4 C3 C2 121.5(5) . .
C5 C4 C3 121.4(5) 3 .
C5 C4 H4 119.3 3 .
C3 C4 H4 119.3 . .
C3 C5 C4 121.0(5) . 3
C3 C5 H5 119.5 . .
C4 C5 H5 119.5 3 .
C7 C6 H6A 109.5 . .
C7 C6 H6B 109.5 . .
H6A C6 H6B 109.5 . .
C7 C6 H6C 109.5 . .
H6A C6 H6C 109.5 . .
H6B C6 H6C 109.5 . .
N1 C7 N2 112.3(4) . .
N1 C7 C6 123.6(4) . .
N2 C7 C6 124.1(4) . .
C9 C8 N1 130.2(4) . .
C9 C8 C13 120.7(4) . .
N1 C8 C13 109.1(4) . .
C10 C9 C8 117.3(4) . .
C10 C9 H9 121.4 . .
C8 C9 H9 121.4 . .
C9 C10 C11 121.4(5) . .
C9 C10 H10 119.3 . .
C11 C10 H10 119.3 . .
C12 C11 C10 122.1(4) . .
C12 C11 H11 119.0 . .
C10 C11 H11 119.0 . .
C11 C12 C13 116.8(4) . .
C11 C12 H12 121.6 . .
C13 C12 H12 121.6 . .
N2 C13 C12 132.5(4) . .
N2 C13 C8 105.7(4) . .
C12 C13 C8 121.7(4) . .
N2 C14 C15 112.7(4) . .
N2 C14 H14A 109.1 . .
C15 C14 H14A 109.1 . .
N2 C14 H14B 109.1 . .
C15 C14 H14B 109.1 . .
H14A C14 H14B 107.8 . .
C14 C15 C16 114.9(4) . .
C14 C15 H15A 108.5 . .
C16 C15 H15A 108.5 . .
C14 C15 H15B 108.5 . .
C16 C15 H15B 108.5 . .
H15A C15 H15B 107.5 . .
C15 C16 C16 114.0(5) . 3_675
C15 C16 H16A 108.8 . .
C16 C16 H16A 108.8 3_675 .
C15 C16 H16B 108.8 . .
C16 C16 H16B 108.8 3_675 .
H16A C16 H16B 107.7 . .

loop_
_geom_bond_atom_site_label_1
_geom_bond_atom_site_label_2
_geom_bond_distance
_geom_bond_site_symmetry_2
Cd1 O1 2.243(3) .
Cd1 O1 2.243(3) 2_655
Cd1 N1 2.280(3) 2_655
Cd1 N1 2.280(3) .
Cd1 O2 2.557(3) .
Cd1 O2 2.557(3) 2_655
Cd1 C1 2.724(4) .
Cd1 C1 2.724(4) 2_655
O1 C1 1.253(5) .
O2 C1 1.231(5) .
O3 H1W 0.8600 .
N1 C7 1.324(5) .
N1 C8 1.392(5) .
N2 C7 1.359(5) .
N2 C13 1.381(5) .
N2 C14 1.470(5) .
C1 C2 1.522(6) .
C2 C3 1.511(6) .
C2 H2A 0.9700 .
C2 H2B 0.9700 .
C3 C5 1.372(7) .
C3 C4 1.383(6) .
C4 C5 1.381(7) 3
C4 H4 0.9300 .
C5 C4 1.381(7) 3
C5 H5 0.9300 .
C6 C7 1.489(6) .
C6 H6A 0.9600 .
C6 H6B 0.9600 .
C6 H6C 0.9600 .
C8 C9 1.391(6) .
C8 C13 1.400(6) .
C9 C10 1.378(6) .
C9 H9 0.9300 .
C10 C11 1.398(7) .
C10 H10 0.9300 .
C11 C12 1.370(7) .
C11 H11 0.9300 .
C12 C13 1.389(6) .
C12 H12 0.9300 .
C14 C15 1.506(6) .
C14 H14A 0.9700 .
C14 H14B 0.9700 .
C15 C16 1.512(7) .
C15 H15A 0.9700 .
C15 H15B 0.9700 .
C16 C16 1.527(9) 3_675
C16 H16A 0.9700 .
C16 H16B 0.9700 .

loop_
_geom_torsion_atom_site_label_1
_geom_torsion_atom_site_label_2
_geom_torsion_atom_site_label_3
_geom_torsion_atom_site_label_4
_geom_torsion
_geom_torsion_site_symmetry_1
_geom_torsion_site_symmetry_4
O1 Cd1 O1 C1 -37.4(3) 2_655 .
N1 Cd1 O1 C1 -170.2(3) 2_655 .
N1 Cd1 O1 C1 91.3(3) . .
O2 Cd1 O1 C1 5.5(3) . .
O2 Cd1 O1 C1 -70.6(3) 2_655 .
C1 Cd1 O1 C1 -55.2(4) 2_655 .
O1 Cd1 O2 C1 -5.6(3) . .
O1 Cd1 O2 C1 147.5(3) 2_655 .
N1 Cd1 O2 C1 3.1(4) 2_655 .
N1 Cd1 O2 C1 -115.0(3) . .
O2 Cd1 O2 C1 95.1(3) 2_655 .
C1 Cd1 O2 C1 121.9(3) 2_655 .
O1 Cd1 N1 C7 168.2(3) . .
O1 Cd1 N1 C7 -43.3(4) 2_655 .
N1 Cd1 N1 C7 68.6(3) 2_655 .
O2 Cd1 N1 C7 -137.4(3) . .
O2 Cd1 N1 C7 -50.3(5) 2_655 .
C1 Cd1 N1 C7 -163.0(3) . .
C1 Cd1 N1 C7 -48.7(4) 2_655 .
O1 Cd1 N1 C8 -29.4(4) . .
O1 Cd1 N1 C8 119.1(3) 2_655 .
N1 Cd1 N1 C8 -129.0(4) 2_655 .
O2 Cd1 N1 C8 24.9(3) . .
O2 Cd1 N1 C8 112.1(4) 2_655 .
C1 Cd1 N1 C8 -0.6(4) . .
C1 Cd1 N1 C8 113.7(3) 2_655 .
Cd1 O2 C1 O1 9.6(4) . .
Cd1 O2 C1 C2 -168.3(4) . .
Cd1 O1 C1 O2 -11.0(5) . .
Cd1 O1 C1 C2 167.0(3) . .
O1 Cd1 C1 O2 170.1(5) . .
O1 Cd1 C1 O2 -36.4(3) 2_655 .
N1 Cd1 C1 O2 -178.2(2) 2_655 .
N1 Cd1 C1 O2 71.4(3) . .
O2 Cd1 C1 O2 -81.2(3) 2_655 .
C1 Cd1 C1 O2 -58.5(2) 2_655 .
O1 Cd1 C1 O1 153.5(2) 2_655 .
N1 Cd1 C1 O1 11.7(3) 2_655 .
N1 Cd1 C1 O1 -98.7(3) . .
O2 Cd1 C1 O1 -170.1(5) . .
O2 Cd1 C1 O1 108.7(3) 2_655 .
C1 Cd1 C1 O1 131.3(3) 2_655 .
O1 Cd1 C1 C2 -53.1(13) . .
O1 Cd1 C1 C2 100.4(13) 2_655 .
N1 Cd1 C1 C2 -41.4(14) 2_655 .
N1 Cd1 C1 C2 -151.9(13) . .
O2 Cd1 C1 C2 136.7(15) . .
O2 Cd1 C1 C2 55.5(13) 2_655 .
C1 Cd1 C1 C2 78.2(13) 2_655 .
O2 C1 C2 C3 -33.0(7) . .
O1 C1 C2 C3 149.0(4) . .
Cd1 C1 C2 C3 -164.6(11) . .
C1 C2 C3 C5 -77.4(6) . .
C1 C2 C3 C4 104.1(5) . .
C5 C3 C4 C5 0.1(8) . 3
C2 C3 C4 C5 178.7(5) . 3
C4 C3 C5 C4 -0.1(8) . 3
C2 C3 C5 C4 -178.7(4) . 3
C8 N1 C7 N2 -0.8(5) . .
Cd1 N1 C7 N2 164.9(3) . .
C8 N1 C7 C6 -179.3(4) . .
Cd1 N1 C7 C6 -13.6(6) . .
C13 N2 C7 N1 0.5(5) . .
C14 N2 C7 N1 178.9(4) . .
C13 N2 C7 C6 179.0(4) . .
C14 N2 C7 C6 -2.6(7) . .
C7 N1 C8 C9 179.5(4) . .
Cd1 N1 C8 C9 14.5(6) . .
C7 N1 C8 C13 0.8(5) . .
Cd1 N1 C8 C13 -164.2(3) . .
N1 C8 C9 C10 -178.5(4) . .
C13 C8 C9 C10 0.1(6) . .
C8 C9 C10 C11 1.0(7) . .
C9 C10 C11 C12 -1.4(7) . .
C10 C11 C12 C13 0.6(7) . .
C7 N2 C13 C12 -178.2(5) . .
C14 N2 C13 C12 3.4(7) . .
C7 N2 C13 C8 0.0(4) . .
C14 N2 C13 C8 -178.4(4) . .
C11 C12 C13 N2 178.5(4) . .
C11 C12 C13 C8 0.5(6) . .
C9 C8 C13 N2 -179.3(4) . .
N1 C8 C13 N2 -0.5(4) . .
C9 C8 C13 C12 -0.8(6) . .
N1 C8 C13 C12 178.0(4) . .
C7 N2 C14 C15 -79.3(6) . .
C13 N2 C14 C15 98.8(5) . .
N2 C14 C15 C16 -65.3(6) . .
C14 C15 C16 C16 -71.9(7) . 3_675
